data_7115704
loop_
_publ_author_name
'Murat K. Deliomeroglu'
'Vincent M. Lynch'
'Jonathan L. Sessler'

_publ_section_title
;
 Conformationally switchable non-cyclic tetrapyrrole receptors: synthesis
 of tetrakis(1H-pyrrole-2-carbaldehyde) derivatives and their anion
 binding properties
;
_journal_name_full Chem.Commun.
_journal_page_first 11863
_journal_paper_doi 10.1039/C4cc05093B
_journal_volume 50
_journal_year 2014
_chemical_formula_moiety 'C17 H13 N3 O'
_chemical_formula_sum 'C17 H13 N3 O'
_chemical_formula_weight 275.30
_chemical_name_systematic
; 
 ? 
;
_space_group_IT_number 14
_symmetry_cell_setting monoclinic
_symmetry_space_group_name_Hall '-P 2ybc'
_symmetry_space_group_name_H-M 'P 1 21/c 1'
_atom_sites_solution_hydrogens geom
_atom_sites_solution_primary direct
_atom_sites_solution_secondary difmap
_audit_creation_method SHELXL-97
_cell_angle_alpha 90.00
_cell_angle_beta 124.13(3)
_cell_angle_gamma 90.00
_cell_formula_units_Z 4
_cell_length_a 17.916(5)
_cell_length_b 4.6430(12)
_cell_length_c 20.248(12)
_cell_measurement_temperature 298(2)
_cell_measurement_theta_max 27.40
_cell_measurement_theta_min 2.25
_cell_volume 1394.2(11)
_computing_cell_refinement 'Bruker SMART'
_computing_data_collection 'Bruker SMART'
_computing_data_reduction 'Bruker SAINT'
_computing_molecular_graphics 'Bruker SHELXTL'
_computing_publication_material 'Bruker SHELXTL'
_computing_structure_refinement 'SHELXL-97 (Sheldrick, 1997)'
_computing_structure_solution 'SHELXS-97 (Sheldrick, 1990)'
_diffrn_ambient_temperature 298(2)
_diffrn_measured_fraction_theta_full 0.989
_diffrn_measured_fraction_theta_max 0.989
_diffrn_measurement_device_type 'CCD area detector'
_diffrn_measurement_method 'phi and omega scans'
_diffrn_radiation_monochromator graphite
_diffrn_radiation_source 'fine-focus sealed tube'
_diffrn_radiation_type MoK\a
_diffrn_radiation_wavelength 0.71073
_diffrn_reflns_av_R_equivalents 0.0490
_diffrn_reflns_av_sigmaI/netI 0.0652
_diffrn_reflns_limit_h_max 22
_diffrn_reflns_limit_h_min -21
_diffrn_reflns_limit_k_max 6
_diffrn_reflns_limit_k_min -4
_diffrn_reflns_limit_l_max 12
_diffrn_reflns_limit_l_min -26
_diffrn_reflns_number 3836
_diffrn_reflns_theta_full 28.97
_diffrn_reflns_theta_max 28.97
_diffrn_reflns_theta_min 3.41
_exptl_absorpt_coefficient_mu 0.085
_exptl_absorpt_correction_T_max 0.987
_exptl_absorpt_correction_T_min 0.979
_exptl_absorpt_correction_type multi-scan
_exptl_absorpt_process_details SADABS
_exptl_crystal_colour yellow
_exptl_crystal_density_diffrn 1.312
_exptl_crystal_density_method 'not measured'
_exptl_crystal_description needle
_exptl_crystal_F_000 576.0
_exptl_crystal_size_max 0.35
_exptl_crystal_size_mid 0.21
_exptl_crystal_size_min 0.15
_refine_diff_density_max 0.284
_refine_diff_density_min -0.238
_refine_diff_density_rms 0.048
_refine_ls_extinction_method none
_refine_ls_goodness_of_fit_ref 1.362
_refine_ls_hydrogen_treatment mixed
_refine_ls_matrix_type full
_refine_ls_number_parameters 123
_refine_ls_number_reflns 2264
_refine_ls_number_restraints 0
_refine_ls_restrained_S_all 1.362
_refine_ls_R_factor_all 0.1839
_refine_ls_R_factor_gt 0.0969
_refine_ls_shift/su_max 0.004
_refine_ls_shift/su_mean 0.002
_refine_ls_structure_factor_coef Fsqd
_refine_ls_weighting_details 'calc w=1/[\s^2^(Fo^2^)+(0.0100P)^2^+0.6710P] where P=(Fo^2^+2Fc^2^)/3'
_refine_ls_weighting_scheme calc
_refine_ls_wR_factor_gt 0.1463
_refine_ls_wR_factor_ref 0.1715
_reflns_number_gt 2136
_reflns_number_total 3664
_reflns_threshold_expression >2sigma(I)
_cod_data_source_file c4cc05093b2.cif
_cod_data_source_block L
_cod_original_cell_volume 1394.2(10)
_cod_original_sg_symbol_H-M P21/c
_cod_database_code 7115704

loop_
_symmetry_equiv_pos_as_xyz
'x, y, z'
'-x, y+1/2, -z+1/2'
'-x, -y, -z'
'x, -y-1/2, z-1/2'

loop_
_atom_site_label
_atom_site_type_symbol
_atom_site_fract_x
_atom_site_fract_y
_atom_site_fract_z
_atom_site_U_iso_or_equiv
_atom_site_adp_type
_atom_site_occupancy
_atom_site_symmetry_multiplicity
_atom_site_calc_flag
_atom_site_refinement_flags
O1 O 0.3368(3) 0.8468(11) 0.0315(3) 0.0897(16) Uani 1 1 d .
N3 N 0.3165(5) 0.0451(12) 0.2901(5) 0.118(2) Uani 1 1 d .
N2 N 0.2844(3) 0.3744(10) 0.1595(3) 0.0749(16) Uani 1 1 d .
N1 N 0.2797(4) 0.5534(10) 0.1014(3) 0.0746(16) Uani 1 1 d .
C14 C 0.4644(4) -0.0076(13) 0.3197(5) 0.075(2) Uani 1 1 d .
H14 H 0.5069 0.0348 0.3086 0.090 Uiso 1 1 calc R
C17 C 0.3410(5) -0.1345(14) 0.3548(5) 0.094(2) Uani 1 1 d .
H17 H 0.2999 -0.1780 0.3677 0.113 Uiso 1 1 calc R
C16 C 0.4260(5) -0.2440(14) 0.3985(5) 0.114(3) Uani 1 1 d .
H16 H 0.4441 -0.3653 0.4416 0.137 Uiso 1 1 calc R
C11 C 0.2002(4) 0.6562(11) 0.0507(4) 0.0668(17) Uani 1 1 d .
H11 H 0.1532 0.6022 0.0552 0.080 Uiso 1 1 calc R
C13 C 0.3854(4) 0.0982(12) 0.2769(4) 0.0705(18) Uani 1 1 d .
C4 C 0.1533(5) 1.2590(12) -0.1264(4) 0.079(2) Uani 1 1 d .
H4 H 0.1451 1.3974 -0.1631 0.095 Uiso 1 1 calc R
C15 C 0.4847(5) -0.1714(18) 0.3777(6) 0.128(4) Uani 1 1 d .
H15 H 0.5427 -0.2469 0.4080 0.154 Uiso 1 1 calc R
C5 C -0.0080(5) 1.2876(12) -0.1783(4) 0.0792(19) Uani 1 1 d .
H5 H -0.0165 1.4243 -0.2155 0.095 Uiso 1 1 calc R
C2 C 0.2511(5) 0.9448(12) -0.0182(4) 0.072(2) Uani 1 1 d .
C1 C 0.1812(4) 0.8499(10) -0.0122(4) 0.0568(15) Uani 1 1 d .
C9 C 0.0932(4) 0.9634(10) -0.0669(4) 0.0566(15) Uani 1 1 d .
C12 C 0.3645(4) 0.2819(12) 0.2108(4) 0.076(2) Uani 1 1 d .
H12 H 0.4108 0.3350 0.2053 0.092 Uiso 1 1 calc R
C7 C -0.0667(5) 0.9901(14) -0.1214(5) 0.085(2) Uani 1 1 d .
H7 H -0.1156 0.9260 -0.1211 0.102 Uiso 1 1 calc R
C3 C 0.2357(5) 1.1429(13) -0.0753(5) 0.082(2) Uani 1 1 d .
H3 H 0.2833 1.1982 -0.0788 0.098 Uiso 1 1 calc R
C10 C 0.0792(4) 1.1688(11) -0.1238(4) 0.0667(18) Uani 1 1 d .
C8 C 0.0178(4) 0.8759(12) -0.0679(4) 0.078(2) Uani 1 1 d .
H8 H 0.0248 0.7375 -0.0316 0.094 Uiso 1 1 calc R
C6 C -0.0794(5) 1.2001(14) -0.1759(5) 0.089(2) Uani 1 1 d .
H6 H -0.1362 1.2806 -0.2104 0.106 Uiso 1 1 calc R
H1O H 0.332(6) 0.714(16) 0.056(6) 0.17(4) Uiso 1 1 d .

loop_
_atom_site_aniso_label
_atom_site_aniso_U_11
_atom_site_aniso_U_22
_atom_site_aniso_U_33
_atom_site_aniso_U_23
_atom_site_aniso_U_13
_atom_site_aniso_U_12
O1 0.076(3) 0.110(4) 0.096(5) 0.010(3) 0.056(4) -0.003(3)
N3 0.139(6) 0.125(5) 0.124(8) 0.011(4) 0.095(6) -0.005(4)
N2 0.068(4) 0.096(4) 0.062(5) 0.011(3) 0.037(4) 0.002(3)
N1 0.084(4) 0.081(3) 0.075(5) 0.016(3) 0.055(5) 0.005(3)
C14 0.047(4) 0.102(5) 0.077(7) 0.044(4) 0.036(5) 0.028(3)
C17 0.108(6) 0.110(5) 0.093(7) 0.026(5) 0.073(6) 0.016(4)
C16 0.113(6) 0.109(5) 0.111(9) 0.062(6) 0.058(8) 0.039(5)
C11 0.071(4) 0.070(4) 0.065(6) 0.002(3) 0.041(5) 0.003(3)
C13 0.067(4) 0.075(4) 0.074(6) 0.007(4) 0.043(5) 0.000(3)
C4 0.107(6) 0.073(4) 0.066(6) 0.013(4) 0.054(6) -0.002(4)
C15 0.059(5) 0.169(8) 0.138(12) 0.031(7) 0.043(8) 0.032(5)
C5 0.101(5) 0.072(4) 0.061(6) -0.002(4) 0.043(6) 0.004(4)
C2 0.081(5) 0.067(4) 0.079(7) 0.006(4) 0.052(6) 0.001(3)
C1 0.060(4) 0.060(3) 0.048(5) -0.001(3) 0.028(4) -0.003(3)
C9 0.073(4) 0.056(3) 0.046(4) -0.007(3) 0.037(4) -0.005(3)
C12 0.069(5) 0.093(4) 0.079(7) 0.009(4) 0.048(5) -0.002(4)
C7 0.084(5) 0.099(5) 0.082(7) -0.010(4) 0.052(6) -0.003(4)
C3 0.094(5) 0.089(5) 0.077(7) 0.003(4) 0.058(6) -0.010(4)
C10 0.074(4) 0.068(4) 0.056(6) -0.011(3) 0.035(5) -0.007(3)
C8 0.087(5) 0.079(4) 0.076(7) 0.000(4) 0.050(6) 0.002(4)
C6 0.090(5) 0.094(5) 0.071(7) -0.023(4) 0.038(6) -0.002(4)

loop_
_atom_type_symbol
_atom_type_description
_atom_type_scat_dispersion_real
_atom_type_scat_dispersion_imag
_atom_type_scat_source
C C 0.0033 0.0016 'International Tables Vol C Tables 4.2.6.8 and 6.1.1.4'
H H 0.0000 0.0000 'International Tables Vol C Tables 4.2.6.8 and 6.1.1.4'
N N 0.0061 0.0033 'International Tables Vol C Tables 4.2.6.8 and 6.1.1.4'
O O 0.0106 0.0060 'International Tables Vol C Tables 4.2.6.8 and 6.1.1.4'

loop_
_geom_angle_atom_site_label_1
_geom_angle_atom_site_label_2
_geom_angle_atom_site_label_3
_geom_angle
C2 O1 H1O 104(6)
C17 N3 C13 115.4(6)
C12 N2 N1 113.0(5)
C11 N1 N2 113.9(5)
C15 C14 C13 119.6(6)
C15 C14 H14 120.2
C13 C14 H14 120.2
C16 C17 N3 118.8(6)
C16 C17 H17 120.6
N3 C17 H17 120.6
C17 C16 C15 118.5(7)
C17 C16 H16 120.7
C15 C16 H16 120.7
N1 C11 C1 122.9(5)
N1 C11 H11 118.6
C1 C11 H11 118.6
C14 C13 N3 123.7(6)
C14 C13 C12 118.0(6)
N3 C13 C12 118.2(6)
C3 C4 C10 119.8(6)
C3 C4 H4 120.1
C10 C4 H4 120.1
C14 C15 C16 124.0(7)
C14 C15 H15 118.0
C16 C15 H15 118.0
C6 C5 C10 119.9(6)
C6 C5 H5 120.1
C10 C5 H5 120.1
O1 C2 C3 117.2(6)
O1 C2 C1 121.7(6)
C3 C2 C1 121.1(6)
C2 C1 C9 118.0(5)
C2 C1 C11 119.9(5)
C9 C1 C11 122.0(5)
C8 C9 C10 117.2(6)
C8 C9 C1 122.7(5)
C10 C9 C1 120.0(5)
N2 C12 C13 122.5(5)
N2 C12 H12 118.7
C13 C12 H12 118.7
C8 C7 C6 120.8(6)
C8 C7 H7 119.6
C6 C7 H7 119.6
C4 C3 C2 121.8(6)
C4 C3 H3 119.1
C2 C3 H3 119.1
C9 C10 C4 119.2(6)
C9 C10 C5 120.9(5)
C4 C10 C5 119.9(6)
C7 C8 C9 121.6(6)
C7 C8 H8 119.2
C9 C8 H8 119.2
C5 C6 C7 119.7(7)
C5 C6 H6 120.2
C7 C6 H6 120.2

loop_
_geom_bond_atom_site_label_1
_geom_bond_atom_site_label_2
_geom_bond_distance
O1 C2 1.357(7)
O1 H1O 0.82(8)
N3 C17 1.400(9)
N3 C13 1.424(6)
N2 C12 1.284(7)
N2 N1 1.404(6)
N1 C11 1.293(7)
C14 C15 1.269(9)
C14 C13 1.271(8)
C14 H14 0.9300
C17 C16 1.360(8)
C17 H17 0.9300
C16 C15 1.377(8)
C16 H16 0.9300
C11 C1 1.435(7)
C11 H11 0.9300
C13 C12 1.448(8)
C4 C3 1.352(8)
C4 C10 1.421(6)
C4 H4 0.9300
C15 H15 0.9300
C5 C6 1.369(7)
C5 C10 1.424(8)
C5 H5 0.9300
C2 C3 1.378(8)
C2 C1 1.397(6)
C1 C9 1.425(7)
C9 C8 1.401(6)
C9 C10 1.404(7)
C12 H12 0.9300
C7 C8 1.380(8)
C7 C6 1.391(8)
C7 H7 0.9300
C3 H3 0.9300
C8 H8 0.9300
C6 H6 0.9300
